data_7233026
loop_
_publ_author_name
'Hossain, Md. Monir'
'Akter, Nahid'
'Ghosh, Shishir'
'Nesterov, Vladimir N.'
'Richmond, Michael G.'
'Hogarth, Graeme'
'Kabir, Shariff E.'

_publ_section_title
;
 New molecular architectures containing low-valent cluster centres with
 di- and trimetalated 2-vinylpyrazine ligands: synthesis and molecular
 structures of Ru5(CO)15(\m5-C4H2N2CH&#xE001;CH)(\m-H)2 and
 Ru8(CO)24(\m7-C4H2N2CH&#xE001;C)(\m-H)3
;
_journal_issue 36
_journal_name_full 'RSC Advances'
_journal_page_first 21025
_journal_paper_doi 10.1039/C9RA03841H
_journal_volume 9
_journal_year 2019
_chemical_formula_moiety 'C30 H6 N2 O24 Ru8'
_chemical_formula_sum 'C30 H6 N2 O24 Ru8'
_chemical_formula_weight 1586.93
_space_group_crystal_system monoclinic
_space_group_IT_number 14
_space_group_name_Hall '-P 2ybc'
_space_group_name_H-M_alt 'P 1 21/c 1'
_symmetry_space_group_name_Hall '-P 2ybc'
_symmetry_space_group_name_H-M 'P 1 21/c 1'
_atom_sites_solution_hydrogens mixed
_audit_creation_date 2018-09-20
_audit_creation_method
;
Olex2 1.2
(compiled 2018.05.29 svn.r3508 for OlexSys, GUI svn.r5506)
;
_audit_update_record
;
2018-11-08 deposited with the CCDC.    2019-06-19 downloaded from the CCDC.
;
_cell_angle_alpha 90
_cell_angle_beta 100.089(3)
_cell_angle_gamma 90
_cell_formula_units_Z 4
_cell_length_a 10.3141(12)
_cell_length_b 31.916(4)
_cell_length_c 13.0093(14)
_cell_measurement_reflns_used 9742
_cell_measurement_temperature 150(2)
_cell_measurement_theta_max 28.2989
_cell_measurement_theta_min 2.3773
_cell_volume 4216.2(9)
_computing_molecular_graphics 'Olex2 (Dolomanov et al., 2009)'
_computing_publication_material 'Olex2 (Dolomanov et al., 2009)'
_computing_structure_refinement 'ShelXL (Sheldrick, 2015)'
_computing_structure_solution 'SHELXS-97 (Sheldrick, 2008)'
_diffrn_ambient_temperature 150.0
_diffrn_measured_fraction_theta_full 0.999
_diffrn_measured_fraction_theta_max 0.999
_diffrn_measurement_device_type 'Nonius KappaCCD'
_diffrn_measurement_method 'fine slicing \w and \f scans'
_diffrn_radiation_type MoK\a
_diffrn_radiation_wavelength 0.71073
_diffrn_reflns_av_R_equivalents 0.0397
_diffrn_reflns_av_unetI/netI 0.0307
_diffrn_reflns_Laue_measured_fraction_full 0.999
_diffrn_reflns_Laue_measured_fraction_max 0.999
_diffrn_reflns_limit_h_max 12
_diffrn_reflns_limit_h_min -13
_diffrn_reflns_limit_k_max 40
_diffrn_reflns_limit_k_min -40
_diffrn_reflns_limit_l_max 16
_diffrn_reflns_limit_l_min -16
_diffrn_reflns_number 61898
_diffrn_reflns_point_group_measured_fraction_full 0.999
_diffrn_reflns_point_group_measured_fraction_max 0.999
_diffrn_reflns_theta_full 25.242
_diffrn_reflns_theta_max 27.102
_diffrn_reflns_theta_min 2.489
_exptl_absorpt_coefficient_mu 2.873
_exptl_absorpt_correction_T_max 0.7457
_exptl_absorpt_correction_T_min 0.5934
_exptl_absorpt_correction_type multi-scan
_exptl_absorpt_process_details
;
SADABS-2014/5 (Bruker,2014/5) was used for absorption correction.
wR2(int) was 0.0908 before and 0.0527 after correction.
The Ratio of minimum to maximum transmission is 0.7958.
The \l/2 correction factor is Not present.
;
_exptl_crystal_colour 'intense orange'
_exptl_crystal_density_diffrn 2.500
_exptl_crystal_density_method 'not measured'
_exptl_crystal_description block
_exptl_crystal_F_000 2976
_exptl_crystal_size_max 0.19
_exptl_crystal_size_mid 0.11
_exptl_crystal_size_min 0.06
_refine_diff_density_max 1.813
_refine_diff_density_min -1.010
_refine_diff_density_rms 0.150
_refine_ls_extinction_coef 0.000083(19)
_refine_ls_extinction_expression Fc^*^=kFc[1+0.001xFc^2^\l^3^/sin(2\q)]^-1/4^
_refine_ls_extinction_method 'SHELXL-2018/3 (Sheldrick 2018)'
_refine_ls_goodness_of_fit_ref 1.178
_refine_ls_hydrogen_treatment mixed
_refine_ls_matrix_type full
_refine_ls_number_parameters 590
_refine_ls_number_reflns 9295
_refine_ls_number_restraints 4
_refine_ls_restrained_S_all 1.178
_refine_ls_R_factor_all 0.0528
_refine_ls_R_factor_gt 0.0410
_refine_ls_shift/su_max 0.002
_refine_ls_shift/su_mean 0.000
_refine_ls_structure_factor_coef Fsqd
_refine_ls_weighting_details 'w=1/[\s^2^(Fo^2^)+(0.0149P)^2^+28.2021P] where P=(Fo^2^+2Fc^2^)/3'
_refine_ls_weighting_scheme calc
_refine_ls_wR_factor_gt 0.0756
_refine_ls_wR_factor_ref 0.0786
_reflns_Friedel_coverage 0.000
_reflns_number_gt 7958
_reflns_number_total 9295
_reflns_threshold_expression 'I > 2\s(I)'
_cod_data_source_file c9ra03841h2.cif
_cod_data_source_block my17better
_cod_original_cell_volume 4216.2(8)
_cod_database_code 7233026
_shelx_shelxl_version_number 2018/3
_shelx_space_group_comment
;
The symmetry employed for this shelxl refinement is uniquely defined
by the following loop, which should always be used as a source of
symmetry information in preference to the above space-group names.
They are only intended as comments.
;
_shelx_estimated_absorpt_t_max 0.846
_shelx_estimated_absorpt_t_min 0.611
_olex2_refinement_description
;
1. Fixed Uiso
 At 1.2 times of:
  All C(H) groups
2. Restrained distances
 HB-Ru7 = HB-Ru8
 1.8 with sigma of 0.01
 HA-Ru4 = HA-Ru8
 1.8 with sigma of 0.01
3.a Ternary CH refined with riding coordinates:
 C26(H26)
3.b Aromatic/amide H refined with riding coordinates:
 C29(H29), C30(H30)
;
_olex2_submission_special_instructions 'No special instructions were received'

loop_
_space_group_symop_operation_xyz
'x, y, z'
'-x, y+1/2, -z+1/2'
'-x, -y, -z'
'x, -y-1/2, z-1/2'

loop_
_atom_site_label
_atom_site_type_symbol
_atom_site_fract_x
_atom_site_fract_y
_atom_site_fract_z
_atom_site_U_iso_or_equiv
_atom_site_adp_type
_atom_site_occupancy
_atom_site_site_symmetry_order
_atom_site_calc_flag
_atom_site_refinement_flags_posn
Ru1 Ru -0.03222(5) 0.55946(2) 0.25138(4) 0.02694(12) Uani 1 1 d .
O1 O -0.0164(5) 0.58480(15) 0.4813(3) 0.0386(11) Uani 1 1 d .
N1 N 0.0693(4) 0.65567(14) 0.3471(3) 0.0178(9) Uani 1 1 d .
C1 C -0.0156(6) 0.57695(19) 0.3968(5) 0.0270(13) Uani 1 1 d .
Ru2 Ru -0.01282(4) 0.64454(2) 0.18949(3) 0.01914(10) Uani 1 1 d .
O2 O 0.0569(6) 0.47100(17) 0.3200(5) 0.0604(16) Uani 1 1 d .
N2 N 0.2046(4) 0.66509(14) 0.5462(3) 0.0188(10) Uani 1 1 d .
C2 C 0.0247(7) 0.5037(2) 0.2942(6) 0.0407(17) Uani 1 1 d .
Ru3 Ru 0.22166(5) 0.59645(2) 0.25138(3) 0.02232(11) Uani 1 1 d .
H H 0.148(7) 0.638(2) 0.173(6) 0.05(2) Uiso 1 1 d .
O3 O -0.0488(6) 0.53953(19) 0.0186(4) 0.0628(17) Uani 1 1 d .
C3 C -0.0399(8) 0.5478(2) 0.1044(6) 0.0413(17) Uani 1 1 d .
Ru4 Ru 0.33024(4) 0.67476(2) 0.68988(3) 0.01787(10) Uani 1 1 d D
HA H 0.461(6) 0.6897(7) 0.794(4) 0.09(3) Uiso 1 1 d D
O4 O -0.3289(5) 0.55074(18) 0.2502(4) 0.0523(14) Uani 1 1 d .
C4 C -0.2187(7) 0.5536(2) 0.2474(5) 0.0405(17) Uani 1 1 d .
Ru5 Ru 0.37170(4) 0.58826(2) 0.74435(3) 0.01878(10) Uani 1 1 d .
O5 O -0.0866(5) 0.62892(18) -0.0435(3) 0.0462(13) Uani 1 1 d .
C5 C -0.0601(6) 0.6327(2) 0.0440(5) 0.0296(14) Uani 1 1 d .
Ru6 Ru 0.52885(4) 0.67473(2) 0.56521(4) 0.02244(11) Uani 1 1 d .
O6 O -0.3046(5) 0.6513(2) 0.1959(4) 0.0554(15) Uani 1 1 d .
C6 C -0.1951(6) 0.6482(2) 0.1999(5) 0.0304(14) Uani 1 1 d .
Ru7 Ru 0.62422(4) 0.60570(2) 0.69318(3) 0.02150(11) Uani 1 1 d D
O7 O 0.0099(7) 0.73745(18) 0.1455(5) 0.0722(19) Uani 1 1 d .
C7 C 0.0067(7) 0.7030(2) 0.1616(5) 0.0376(16) Uani 1 1 d .
Ru8 Ru 0.52030(5) 0.64574(2) 0.87529(3) 0.02029(10) Uani 1 1 d D
HB H 0.632(6) 0.6488(13) 0.784(4) 0.07(3) Uiso 1 1 d D
O8 O 0.4663(5) 0.6506(2) 0.2657(4) 0.0580(16) Uani 1 1 d .
C8 C 0.3761(6) 0.6291(2) 0.2579(5) 0.0357(16) Uani 1 1 d .
O9 O 0.3475(5) 0.52308(15) 0.3790(4) 0.0451(13) Uani 1 1 d .
C9 C 0.2983(7) 0.5508(2) 0.3340(4) 0.0309(14) Uani 1 1 d .
O10 O 0.2602(6) 0.55301(18) 0.0470(4) 0.0586(16) Uani 1 1 d .
C10 C 0.2422(7) 0.5677(2) 0.1212(5) 0.0399(17) Uani 1 1 d .
O11 O 0.1131(5) 0.69196(16) 0.8174(4) 0.0427(12) Uani 1 1 d .
C11 C 0.1938(6) 0.68387(18) 0.7706(5) 0.0252(13) Uani 1 1 d .
O12 O 0.3453(6) 0.76837(14) 0.6635(4) 0.0501(14) Uani 1 1 d .
C12 C 0.3403(6) 0.73302(19) 0.6710(5) 0.0302(14) Uani 1 1 d .
O13 O 0.1245(5) 0.59480(16) 0.8402(4) 0.0452(12) Uani 1 1 d .
C13 C 0.2175(6) 0.5940(2) 0.8045(5) 0.0301(14) Uani 1 1 d .
O14 O 0.2285(5) 0.53083(14) 0.5735(3) 0.0379(11) Uani 1 1 d .
C14 C 0.2823(6) 0.55248(19) 0.6350(4) 0.0262(13) Uani 1 1 d .
O15 O 0.4605(6) 0.51449(15) 0.8892(4) 0.0548(15) Uani 1 1 d .
C15 C 0.4296(7) 0.5423(2) 0.8367(5) 0.0317(14) Uani 1 1 d .
O16 O 0.7298(5) 0.6547(2) 0.4269(4) 0.0648(18) Uani 1 1 d .
C16 C 0.6546(6) 0.6633(2) 0.4770(5) 0.0386(17) Uani 1 1 d .
O17 O 0.3788(5) 0.73979(16) 0.4193(4) 0.0480(13) Uani 1 1 d .
C17 C 0.4370(7) 0.7164(2) 0.4745(5) 0.0337(15) Uani 1 1 d .
O18 O 0.7032(5) 0.73581(17) 0.7089(4) 0.0552(15) Uani 1 1 d .
C18 C 0.6397(7) 0.7130(2) 0.6555(5) 0.0371(16) Uani 1 1 d .
O19 O 0.6516(5) 0.57835(14) 1.0218(4) 0.0408(12) Uani 1 1 d .
C19 C 0.6015(6) 0.60300(19) 0.9652(4) 0.0269(13) Uani 1 1 d .
O20 O 0.3075(5) 0.65637(16) 1.0092(3) 0.0418(12) Uani 1 1 d .
C20 C 0.3849(6) 0.65194(19) 0.9579(4) 0.0275(13) Uani 1 1 d .
O21 O 0.6996(5) 0.71592(15) 0.9783(4) 0.0451(13) Uani 1 1 d .
C21 C 0.6333(6) 0.6905(2) 0.9386(5) 0.0304(14) Uani 1 1 d .
O22 O 0.6353(5) 0.55487(16) 0.4972(4) 0.0442(13) Uani 1 1 d .
C22 C 0.6283(6) 0.5730(2) 0.5712(5) 0.0301(14) Uani 1 1 d .
O23 O 0.8972(4) 0.64006(19) 0.6845(4) 0.0537(15) Uani 1 1 d .
C23 C 0.7972(6) 0.6276(2) 0.6881(5) 0.0346(15) Uani 1 1 d .
O24 O 0.7328(5) 0.53159(16) 0.8302(4) 0.0472(13) Uani 1 1 d .
C24 C 0.6894(7) 0.5594(2) 0.7826(5) 0.0322(15) Uani 1 1 d .
C25 C 0.4287(5) 0.62565(16) 0.6262(4) 0.0173(11) Uani 1 1 d .
C26 C 0.3846(5) 0.62481(17) 0.5143(4) 0.0196(11) Uani 1 1 d .
H26 H 0.414603 0.600751 0.475171 0.024 Uiso 1 1 calc R
C27 C 0.2537(5) 0.64113(16) 0.4765(4) 0.0187(11) Uani 1 1 d .
C28 C 0.1807(5) 0.63391(17) 0.3742(4) 0.0175(11) Uani 1 1 d .
C29 C 0.0880(6) 0.68444(18) 0.5153(4) 0.0242(12) Uani 1 1 d .
H29 H 0.050938 0.700784 0.563840 0.029 Uiso 1 1 calc R
C30 C 0.0227(5) 0.68080(17) 0.4147(4) 0.0210(12) Uani 1 1 d .
H30 H -0.056208 0.696158 0.392593 0.025 Uiso 1 1 calc R

loop_
_atom_site_aniso_label
_atom_site_aniso_U_11
_atom_site_aniso_U_22
_atom_site_aniso_U_33
_atom_site_aniso_U_23
_atom_site_aniso_U_13
_atom_site_aniso_U_12
Ru1 0.0336(3) 0.0232(3) 0.0223(2) -0.00017(19) 0.0002(2) -0.0057(2)
O1 0.046(3) 0.047(3) 0.023(2) 0.000(2) 0.007(2) -0.014(2)
N1 0.017(2) 0.022(2) 0.013(2) 0.0042(18) 0.0004(18) -0.0025(18)
C1 0.026(3) 0.028(3) 0.026(3) 0.006(3) 0.003(3) -0.003(3)
Ru2 0.0168(2) 0.0252(2) 0.0144(2) 0.00333(18) 0.00000(16) -0.00208(18)
O2 0.081(4) 0.030(3) 0.072(4) 0.011(3) 0.020(3) 0.005(3)
N2 0.019(2) 0.020(2) 0.017(2) -0.0008(18) 0.0013(18) 0.0000(18)
C2 0.043(4) 0.035(4) 0.044(4) 0.001(3) 0.008(3) -0.003(3)
Ru3 0.0236(2) 0.0302(3) 0.0130(2) 0.00080(18) 0.00250(17) 0.00539(19)
O3 0.090(5) 0.062(4) 0.033(3) -0.019(3) -0.001(3) 0.011(3)
C3 0.055(5) 0.032(4) 0.033(4) -0.007(3) -0.002(3) 0.007(3)
Ru4 0.0217(2) 0.0160(2) 0.0145(2) -0.00095(17) -0.00049(17) -0.00004(17)
O4 0.043(3) 0.069(4) 0.043(3) 0.004(3) 0.001(2) -0.026(3)
C4 0.044(4) 0.043(4) 0.031(4) 0.005(3) -0.003(3) -0.020(3)
Ru5 0.0262(2) 0.0165(2) 0.0129(2) 0.00115(17) 0.00153(17) -0.00264(18)
O5 0.044(3) 0.078(4) 0.016(2) -0.002(2) 0.002(2) 0.008(3)
C5 0.017(3) 0.041(4) 0.029(4) 0.004(3) -0.001(2) 0.002(3)
Ru6 0.0201(2) 0.0285(3) 0.0173(2) 0.00724(19) -0.00048(18) -0.00554(19)
O6 0.021(2) 0.101(5) 0.045(3) -0.016(3) 0.008(2) 0.000(3)
C6 0.025(3) 0.049(4) 0.018(3) -0.004(3) 0.004(2) -0.003(3)
Ru7 0.0208(2) 0.0272(3) 0.0150(2) 0.00075(18) -0.00098(17) 0.00490(19)
O7 0.086(5) 0.036(3) 0.087(5) 0.024(3) -0.005(4) -0.015(3)
C7 0.035(4) 0.040(4) 0.034(4) 0.011(3) -0.003(3) -0.009(3)
Ru8 0.0261(2) 0.0203(2) 0.0127(2) -0.00036(17) -0.00163(17) -0.00028(19)
O8 0.022(3) 0.106(5) 0.045(3) 0.020(3) 0.005(2) -0.012(3)
C8 0.024(3) 0.064(5) 0.019(3) 0.010(3) 0.006(3) 0.010(3)
O9 0.067(4) 0.035(3) 0.028(3) 0.000(2) -0.005(2) 0.017(3)
C9 0.046(4) 0.031(4) 0.013(3) -0.004(3) -0.002(3) 0.009(3)
O10 0.097(5) 0.062(4) 0.020(3) -0.004(2) 0.018(3) 0.025(3)
C10 0.048(4) 0.044(4) 0.028(4) 0.003(3) 0.008(3) 0.018(3)
O11 0.040(3) 0.056(3) 0.033(3) -0.008(2) 0.011(2) 0.009(2)
C11 0.026(3) 0.023(3) 0.023(3) -0.002(2) -0.006(3) 0.002(2)
O12 0.082(4) 0.019(3) 0.045(3) 0.005(2) -0.002(3) -0.003(2)
C12 0.040(4) 0.024(3) 0.022(3) 0.000(2) -0.007(3) -0.002(3)
O13 0.041(3) 0.054(3) 0.047(3) 0.000(2) 0.025(2) -0.011(2)
C13 0.035(3) 0.031(3) 0.024(3) 0.000(3) 0.002(3) -0.007(3)
O14 0.048(3) 0.037(3) 0.026(2) -0.011(2) -0.002(2) -0.010(2)
C14 0.038(3) 0.026(3) 0.015(3) 0.005(2) 0.006(3) -0.002(3)
O15 0.072(4) 0.031(3) 0.050(3) 0.018(2) -0.020(3) -0.010(3)
C15 0.043(4) 0.023(3) 0.026(3) 0.001(3) -0.004(3) -0.007(3)
O16 0.025(3) 0.135(6) 0.036(3) 0.007(3) 0.010(2) -0.003(3)
C16 0.024(3) 0.064(5) 0.026(3) 0.007(3) -0.001(3) -0.006(3)
O17 0.057(3) 0.042(3) 0.040(3) 0.022(2) -0.003(2) 0.000(3)
C17 0.035(4) 0.036(4) 0.030(4) 0.008(3) 0.003(3) -0.009(3)
O18 0.056(3) 0.054(3) 0.048(3) 0.007(3) -0.012(3) -0.027(3)
C18 0.037(4) 0.040(4) 0.031(4) 0.009(3) -0.005(3) -0.013(3)
O19 0.056(3) 0.032(3) 0.031(3) 0.005(2) -0.004(2) 0.007(2)
C19 0.034(3) 0.029(3) 0.015(3) -0.004(2) -0.003(2) 0.000(3)
O20 0.050(3) 0.054(3) 0.025(2) 0.000(2) 0.015(2) -0.004(2)
C20 0.039(4) 0.027(3) 0.014(3) -0.001(2) -0.002(3) -0.005(3)
O21 0.045(3) 0.038(3) 0.046(3) -0.013(2) -0.009(2) -0.005(2)
C21 0.034(3) 0.030(3) 0.023(3) -0.002(3) -0.005(3) 0.007(3)
O22 0.057(3) 0.051(3) 0.023(3) -0.006(2) 0.003(2) 0.020(3)
C22 0.025(3) 0.037(4) 0.026(3) 0.005(3) -0.002(3) 0.009(3)
O23 0.018(2) 0.092(4) 0.049(3) 0.001(3) -0.001(2) -0.008(3)
C23 0.024(3) 0.053(4) 0.026(3) -0.001(3) 0.000(3) 0.005(3)
O24 0.067(4) 0.043(3) 0.027(3) 0.003(2) -0.002(2) 0.028(3)
C24 0.044(4) 0.031(4) 0.020(3) -0.005(3) 0.000(3) 0.014(3)
C25 0.022(3) 0.017(3) 0.012(3) 0.004(2) 0.003(2) 0.001(2)
C26 0.024(3) 0.019(3) 0.016(3) 0.003(2) 0.004(2) -0.001(2)
C27 0.024(3) 0.014(3) 0.018(3) 0.002(2) 0.004(2) -0.002(2)
C28 0.018(3) 0.020(3) 0.014(3) 0.003(2) 0.002(2) -0.003(2)
C29 0.026(3) 0.022(3) 0.023(3) -0.003(2) 0.001(2) 0.005(2)
C30 0.011(2) 0.023(3) 0.024(3) -0.002(2) -0.008(2) 0.003(2)

loop_
_atom_type_symbol
_atom_type_description
_atom_type_scat_dispersion_real
_atom_type_scat_dispersion_imag
_atom_type_scat_source
C C 0.0033 0.0016 'International Tables Vol C Tables 4.2.6.8 and 6.1.1.4'
H H 0.0000 0.0000 'International Tables Vol C Tables 4.2.6.8 and 6.1.1.4'
N N 0.0061 0.0033 'International Tables Vol C Tables 4.2.6.8 and 6.1.1.4'
O O 0.0106 0.0060 'International Tables Vol C Tables 4.2.6.8 and 6.1.1.4'
Ru Ru -1.2594 0.8363 'International Tables Vol C Tables 4.2.6.8 and 6.1.1.4'

loop_
_geom_angle_atom_site_label_1
_geom_angle_atom_site_label_2
_geom_angle_atom_site_label_3
_geom_angle
C1 Ru1 Ru2 90.16(18)
C1 Ru1 Ru3 87.54(17)
Ru2 Ru1 Ru3 59.947(17)
C2 Ru1 C1 90.8(3)
C2 Ru1 Ru2 158.4(2)
C2 Ru1 Ru3 98.5(2)
C2 Ru1 C3 93.7(3)
C3 Ru1 C1 173.8(3)
C3 Ru1 Ru2 84.1(2)
C3 Ru1 Ru3 87.6(2)
C4 Ru1 C1 88.4(3)
C4 Ru1 Ru2 101.8(2)
C4 Ru1 C2 99.8(3)
C4 Ru1 Ru3 161.3(2)
C4 Ru1 C3 95.0(3)
C28 N1 Ru2 110.5(3)
C28 N1 C30 121.9(4)
C30 N1 Ru2 127.6(4)
O1 C1 Ru1 173.4(5)
Ru1 Ru2 Ru3 60.426(18)
Ru1 Ru2 H 92(2)
N1 Ru2 Ru1 85.52(12)
N1 Ru2 Ru3 68.92(12)
N1 Ru2 H 85(2)
Ru3 Ru2 H 35(2)
C5 Ru2 Ru1 94.2(2)
C5 Ru2 N1 171.2(2)
C5 Ru2 Ru3 103.26(18)
C5 Ru2 H 87(2)
C5 Ru2 C6 89.9(2)
C5 Ru2 C7 91.3(3)
C6 Ru2 Ru1 85.4(2)
C6 Ru2 N1 98.8(2)
C6 Ru2 Ru3 143.8(2)
C6 Ru2 H 176(2)
C6 Ru2 C7 95.2(3)
C7 Ru2 Ru1 174.5(2)
C7 Ru2 N1 89.0(2)
C7 Ru2 Ru3 117.6(2)
C7 Ru2 H 88(2)
C27 N2 Ru4 115.8(3)
C29 N2 Ru4 125.2(4)
C29 N2 C27 118.6(5)
O2 C2 Ru1 179.1(7)
Ru1 Ru3 H 91(2)
Ru2 Ru3 Ru1 59.628(18)
Ru2 Ru3 H 34(2)
C8 Ru3 Ru1 170.5(2)
C8 Ru3 Ru2 112.4(2)
C8 Ru3 H 83(2)
C8 Ru3 C9 97.7(3)
C8 Ru3 C10 94.5(3)
C8 Ru3 C28 86.1(2)
C9 Ru3 Ru1 88.5(2)
C9 Ru3 Ru2 145.0(2)
C9 Ru3 H 179(2)
C9 Ru3 C10 91.9(3)
C9 Ru3 C28 97.2(2)
C10 Ru3 Ru1 92.5(2)
C10 Ru3 Ru2 102.8(2)
C10 Ru3 H 87(2)
C10 Ru3 C28 170.7(2)
C28 Ru3 Ru1 85.93(14)
C28 Ru3 Ru2 68.59(14)
C28 Ru3 H 83(2)
O3 C3 Ru1 176.7(7)
N2 Ru4 HA 166(2)
N2 Ru4 Ru5 96.93(12)
N2 Ru4 Ru6 83.44(12)
N2 Ru4 Ru8 152.95(12)
N2 Ru4 C25 78.86(19)
Ru5 Ru4 HA 90.6(5)
Ru5 Ru4 Ru8 56.702(15)
Ru6 Ru4 HA 85(3)
Ru6 Ru4 Ru5 92.857(19)
Ru6 Ru4 Ru8 91.39(2)
Ru8 Ru4 HA 34.2(4)
C11 Ru4 N2 96.4(2)
C11 Ru4 HA 94(3)
C11 Ru4 Ru5 95.90(18)
C11 Ru4 Ru6 171.19(18)
C11 Ru4 Ru8 92.61(17)
C11 Ru4 C25 140.8(2)
C12 Ru4 N2 93.9(2)
C12 Ru4 HA 77.6(4)
C12 Ru4 Ru5 167.44(19)
C12 Ru4 Ru6 82.1(2)
C12 Ru4 Ru8 111.68(18)
C12 Ru4 C11 89.1(3)
C12 Ru4 C25 129.8(3)
C25 Ru4 HA 98(2)
C25 Ru4 Ru5 47.23(14)
C25 Ru4 Ru6 47.84(14)
C25 Ru4 Ru8 78.07(14)
O4 C4 Ru1 176.6(6)
Ru7 Ru5 Ru4 81.786(18)
Ru8 Ru5 Ru4 63.709(17)
Ru8 Ru5 Ru7 65.530(17)
C13 Ru5 Ru4 84.82(19)
C13 Ru5 Ru7 160.25(19)
C13 Ru5 Ru8 95.49(19)
C13 Ru5 C14 92.0(3)
C13 Ru5 C15 90.4(3)
C13 Ru5 C25 127.3(2)
C14 Ru5 Ru4 110.91(17)
C14 Ru5 Ru7 106.33(18)
C14 Ru5 Ru8 170.25(17)
C14 Ru5 C25 87.5(2)
C15 Ru5 Ru4 154.96(19)
C15 Ru5 Ru7 95.6(2)
C15 Ru5 Ru8 92.44(18)
C15 Ru5 C14 93.8(3)
C15 Ru5 C25 142.3(3)
C25 Ru5 Ru4 47.38(15)
C25 Ru5 Ru7 48.49(15)
C25 Ru5 Ru8 83.03(15)
O5 C5 Ru2 174.6(6)
Ru4 Ru6 Ru7 82.815(18)
C16 Ru6 Ru4 168.7(2)
C16 Ru6 Ru7 90.1(2)
C16 Ru6 C17 94.4(3)
C16 Ru6 C18 95.4(3)
C16 Ru6 C25 120.9(3)
C16 Ru6 C26 100.1(3)
C17 Ru6 Ru4 91.3(2)
C17 Ru6 Ru7 170.37(19)
C17 Ru6 C18 96.5(3)
C17 Ru6 C25 121.7(2)
C17 Ru6 C26 94.7(2)
C18 Ru6 Ru4 93.6(2)
C18 Ru6 Ru7 91.5(2)
C18 Ru6 C25 121.3(2)
C18 Ru6 C26 160.1(2)
C25 Ru6 Ru4 48.06(15)
C25 Ru6 Ru7 48.90(14)
C25 Ru6 C26 39.19(19)
C26 Ru6 Ru4 69.71(14)
C26 Ru6 Ru7 76.14(14)
O6 C6 Ru2 173.3(6)
Ru5 Ru7 Ru8 55.995(15)
Ru5 Ru7 HB 86.1(9)
Ru6 Ru7 Ru5 92.961(19)
Ru6 Ru7 Ru8 89.86(2)
Ru6 Ru7 HB 76(2)
Ru8 Ru7 HB 32.1(4)
C22 Ru7 Ru5 103.97(19)
C22 Ru7 Ru6 89.61(18)
C22 Ru7 Ru8 159.90(19)
C22 Ru7 HB 163.1(15)
C22 Ru7 C23 90.8(3)
C22 Ru7 C24 91.5(3)
C22 Ru7 C25 88.9(2)
C23 Ru7 Ru5 165.1(2)
C23 Ru7 Ru6 85.8(2)
C23 Ru7 Ru8 109.2(2)
C23 Ru7 HB 79.2(10)
C23 Ru7 C24 94.1(3)
C23 Ru7 C25 133.4(2)
C24 Ru7 Ru5 86.9(2)
C24 Ru7 Ru6 178.91(18)
C24 Ru7 Ru8 89.17(18)
C24 Ru7 HB 103(2)
C24 Ru7 C25 132.5(3)
C25 Ru7 Ru5 47.32(14)
C25 Ru7 Ru6 47.65(14)
C25 Ru7 Ru8 75.99(14)
C25 Ru7 HB 88(2)
O7 C7 Ru2 175.6(7)
Ru4 Ru8 HA 34.1(4)
Ru4 Ru8 Ru7 76.815(18)
Ru4 Ru8 HB 81(2)
HA Ru8 HB 76(4)
Ru5 Ru8 Ru4 59.589(16)
Ru5 Ru8 HA 93.4(5)
Ru5 Ru8 Ru7 58.476(17)
Ru5 Ru8 HB 88.6(9)
Ru7 Ru8 HA 90(3)
Ru7 Ru8 HB 32.2(4)
C19 Ru8 Ru4 151.83(18)
C19 Ru8 HA 173.4(12)
C19 Ru8 Ru5 92.28(18)
C19 Ru8 Ru7 90.00(18)
C19 Ru8 HB 101(2)
C19 Ru8 C20 90.9(3)
C19 Ru8 C21 95.8(3)
C20 Ru8 Ru4 88.93(17)
C20 Ru8 HA 92(3)
C20 Ru8 Ru5 91.96(18)
C20 Ru8 Ru7 150.43(18)
C20 Ru8 HB 169(2)
C20 Ru8 C21 97.4(3)
C21 Ru8 Ru4 112.17(18)
C21 Ru8 HA 78.1(4)
C21 Ru8 Ru5 167.53(19)
C21 Ru8 Ru7 111.9(2)
C21 Ru8 HB 80.6(8)
O8 C8 Ru3 175.8(7)
O9 C9 Ru3 176.3(6)
O10 C10 Ru3 175.8(7)
O11 C11 Ru4 175.7(6)
O12 C12 Ru4 177.3(6)
O13 C13 Ru5 175.8(6)
O14 C14 Ru5 177.7(5)
O15 C15 Ru5 177.7(6)
O16 C16 Ru6 176.8(7)
O17 C17 Ru6 177.1(6)
O18 C18 Ru6 178.9(7)
O19 C19 Ru8 177.6(5)
O20 C20 Ru8 177.7(6)
O21 C21 Ru8 177.9(6)
O22 C22 Ru7 176.5(6)
O23 C23 Ru7 179.5(7)
O24 C24 Ru7 175.4(6)
Ru4 C25 Ru7 122.8(2)
Ru5 C25 Ru4 85.39(19)
Ru5 C25 Ru7 84.19(18)
Ru6 C25 Ru4 84.10(19)
Ru6 C25 Ru5 155.9(3)
Ru6 C25 Ru7 83.45(19)
C26 C25 Ru4 108.6(4)
C26 C25 Ru5 130.1(4)
C26 C25 Ru6 73.9(3)
C26 C25 Ru7 120.6(4)
Ru6 C26 H26 117.1
C25 C26 Ru6 66.9(3)
C25 C26 H26 117.1
C25 C26 C27 116.4(5)
C27 C26 Ru6 112.5(4)
C27 C26 H26 117.1
N2 C27 C26 114.3(5)
N2 C27 C28 121.2(5)
C28 C27 C26 124.4(5)
N1 C28 Ru3 112.0(4)
N1 C28 C27 116.8(5)
C27 C28 Ru3 131.2(4)
N2 C29 H29 119.6
N2 C29 C30 120.7(5)
C30 C29 H29 119.6
N1 C30 C29 120.3(5)
N1 C30 H30 119.8
C29 C30 H30 119.8

loop_
_geom_bond_atom_site_label_1
_geom_bond_atom_site_label_2
_geom_bond_distance
Ru1 C1 1.951(6)
Ru1 Ru2 2.8493(7)
Ru1 C2 1.926(7)
Ru1 Ru3 2.8723(8)
Ru1 C3 1.936(7)
Ru1 C4 1.924(8)
O1 C1 1.128(7)
N1 Ru2 2.107(4)
N1 C28 1.336(7)
N1 C30 1.340(7)
Ru2 Ru3 2.8585(7)
Ru2 H 1.72(7)
Ru2 C5 1.908(6)
Ru2 C6 1.912(6)
Ru2 C7 1.919(7)
O2 C2 1.128(8)
N2 Ru4 2.102(4)
N2 C27 1.351(7)
N2 C29 1.349(7)
Ru3 H 1.76(7)
Ru3 C8 1.893(7)
Ru3 C9 1.898(6)
Ru3 C10 1.969(7)
Ru3 C28 2.097(5)
O3 C3 1.134(8)
Ru4 HA 1.797(10)
Ru4 Ru5 2.8635(7)
Ru4 Ru6 2.8269(7)
Ru4 Ru8 2.9769(7)
Ru4 C11 1.920(7)
Ru4 C12 1.881(6)
Ru4 C25 2.114(5)
O4 C4 1.148(8)
Ru5 Ru7 2.8536(7)
Ru5 Ru8 2.7752(7)
Ru5 C13 1.901(7)
Ru5 C14 1.929(6)
Ru5 C15 1.923(6)
Ru5 C25 2.109(5)
O5 C5 1.129(7)
Ru6 Ru7 2.8319(7)
Ru6 C16 1.912(7)
Ru6 C17 1.914(7)
Ru6 C18 1.926(7)
Ru6 C25 2.107(5)
Ru6 C26 2.201(5)
O6 C6 1.127(7)
Ru7 Ru8 3.0470(7)
Ru7 HB 1.802(10)
Ru7 C22 1.907(7)
Ru7 C23 1.928(7)
Ru7 C24 1.928(6)
Ru7 C25 2.148(5)
O7 C7 1.120(8)
Ru8 HA 1.799(10)
Ru8 HB 1.797(10)
Ru8 C19 1.894(6)
Ru8 C20 1.916(7)
Ru8 C21 1.934(7)
O8 C8 1.145(8)
O9 C9 1.131(7)
O10 C10 1.118(8)
O11 C11 1.143(7)
O12 C12 1.134(7)
O13 C13 1.137(8)
O14 C14 1.126(7)
O15 C15 1.132(7)
O16 C16 1.131(8)
O17 C17 1.134(8)
O18 C18 1.132(8)
O19 C19 1.138(7)
O20 C20 1.136(7)
O21 C21 1.126(7)
O22 C22 1.136(7)
O23 C23 1.115(8)
O24 C24 1.128(7)
C25 C26 1.447(7)
C26 H26 1.0000
C26 C27 1.450(8)
C27 C28 1.429(7)
C29 H29 0.9500
C29 C30 1.368(8)
C30 H30 0.9500
